data_7713268
loop_
_publ_author_name
'Li, Jiahe'
'Wang, Zhiyuan'
'Chen, Zhongting'
'Xue, Xingyong'
'Lin, Kejuan'
'Chen, Hailan'
'Pan, Lixia'
'Yuan, Yulin'
'Ma, Zhen'

_publ_section_title
;
 Silver complexes with substituted terpyridines as promising anticancer
 metallodrugs and their crystal structure, photoluminescence, and DNA
 interactions.
;
_journal_issue 28
_journal_name_full 'Dalton transactions (Cambridge, England : 2003)'
_journal_page_first 9607
_journal_page_last 9621
_journal_paper_doi 10.1039/d2dt03463h
_journal_volume 52
_journal_year 2023
_chemical_formula_moiety 'C25 H21 Ag F6 N5 Sb'
_chemical_formula_sum 'C25 H21 Ag F6 N5 Sb'
_chemical_formula_weight 735.09
_space_group_crystal_system monoclinic
_space_group_IT_number 14
_space_group_name_Hall '-P 2yn'
_space_group_name_H-M_alt 'P 1 21/n 1'
_atom_sites_solution_hydrogens geom
_audit_creation_method SHELXL-2018/3
_audit_update_record
;
2020-01-15 deposited with the CCDC.	2023-06-13 downloaded from the CCDC.
;
_cell_angle_alpha 90
_cell_angle_beta 90.6790(10)
_cell_angle_gamma 90
_cell_formula_units_Z 4
_cell_length_a 16.9108(5)
_cell_length_b 7.8655(2)
_cell_length_c 19.3503(6)
_cell_measurement_reflns_used 36539
_cell_measurement_temperature 293(2)
_cell_measurement_theta_max 30.568
_cell_measurement_theta_min 1.590
_cell_volume 2573.64(13)
_computing_cell_refinement 'Bruker BREEZE'
_computing_data_collection 'Bruker BREEZE'
_computing_data_reduction 'Bruker SAINT'
_computing_molecular_graphics 'Bruker SHELXTL'
_computing_publication_material 'Bruker SHELXTL'
_computing_structure_refinement 'SHELXL-2018/3 (Sheldrick, 2018)'
_computing_structure_solution 'Bruker SHELXTL'
_diffrn_ambient_temperature 293(2)
_diffrn_measured_fraction_theta_full 0.994
_diffrn_measured_fraction_theta_max 0.990
_diffrn_measurement_device_type 'Breeze CCD area detector'
_diffrn_measurement_method 'phi and omega scans'
_diffrn_radiation_monochromator graphite
_diffrn_radiation_source 'fine-focus sealed tube'
_diffrn_radiation_type MoK\a
_diffrn_radiation_wavelength 0.71073
_diffrn_reflns_av_R_equivalents 0.0265
_diffrn_reflns_av_unetI/netI 0.0205
_diffrn_reflns_Laue_measured_fraction_full 0.994
_diffrn_reflns_Laue_measured_fraction_max 0.990
_diffrn_reflns_limit_h_max 23
_diffrn_reflns_limit_h_min -24
_diffrn_reflns_limit_k_max 10
_diffrn_reflns_limit_k_min -11
_diffrn_reflns_limit_l_max 27
_diffrn_reflns_limit_l_min -27
_diffrn_reflns_number 36539
_diffrn_reflns_point_group_measured_fraction_full 0.994
_diffrn_reflns_point_group_measured_fraction_max 0.990
_diffrn_reflns_theta_full 25.242
_diffrn_reflns_theta_max 30.568
_diffrn_reflns_theta_min 1.590
_exptl_absorpt_coefficient_mu 1.879
_exptl_absorpt_correction_T_max 0.559
_exptl_absorpt_correction_T_min 0.495
_exptl_absorpt_correction_type multi-scan
_exptl_absorpt_process_details 'SADABS (Sheldrick, 1996)'
_exptl_crystal_colour yellow
_exptl_crystal_density_diffrn 1.897
_exptl_crystal_description prism
_exptl_crystal_F_000 1432
_exptl_crystal_size_max 0.38
_exptl_crystal_size_mid 0.32
_exptl_crystal_size_min 0.31
_refine_diff_density_max 1.325
_refine_diff_density_min -0.746
_refine_diff_density_rms 0.141
_refine_ls_extinction_method none
_refine_ls_goodness_of_fit_ref 1.050
_refine_ls_hydrogen_treatment constr
_refine_ls_matrix_type full
_refine_ls_number_parameters 345
_refine_ls_number_reflns 7815
_refine_ls_number_restraints 0
_refine_ls_restrained_S_all 1.050
_refine_ls_R_factor_all 0.0448
_refine_ls_R_factor_gt 0.0398
_refine_ls_shift/su_max 0.001
_refine_ls_shift/su_mean 0.000
_refine_ls_structure_factor_coef Fsqd
_refine_ls_weighting_details 'w=1/[\s^2^(Fo^2^)+(0.0704P)^2^+12.9333P] where P=(Fo^2^+2Fc^2^)/3'
_refine_ls_weighting_scheme calc
_refine_ls_wR_factor_gt 0.1363
_refine_ls_wR_factor_ref 0.1403
_reflns_Friedel_coverage 0.000
_reflns_number_gt 6994
_reflns_number_total 7815
_reflns_threshold_expression 'I > 2\s(I)'
_cod_data_source_file d2dt03463h2.cif
_cod_data_source_block M
_cod_depositor_comments 'Adding full bibliography for 7713268--7713273.cif.'
_cod_original_sg_symbol_H-M 'P 21/n'
_cod_database_code 7713268
_shelx_shelxl_version_number 2018/3
_shelx_space_group_comment
;
The symmetry employed for this shelxl refinement is uniquely defined
by the following loop, which should always be used as a source of
symmetry information in preference to the above space-group names.
They are only intended as comments.
;

loop_
_space_group_symop_operation_xyz
'x, y, z'
'-x+1/2, y+1/2, -z+1/2'
'-x, -y, -z'
'x-1/2, -y-1/2, z-1/2'

loop_
_atom_site_label
_atom_site_type_symbol
_atom_site_fract_x
_atom_site_fract_y
_atom_site_fract_z
_atom_site_U_iso_or_equiv
_atom_site_adp_type
_atom_site_occupancy
_atom_site_site_symmetry_order
_atom_site_calc_flag
_atom_site_refinement_flags_posn
_atom_site_refinement_flags_adp
_atom_site_refinement_flags_occupancy
_atom_site_disorder_assembly
_atom_site_disorder_group
Ag1 Ag 0.64368(2) 1.47543(5) -0.04529(2) 0.03121(10) Uani 1 1 d . . . . .
Sb1 Sb -0.00546(2) 0.68772(4) 0.12269(2) 0.02576(8) Uani 1 1 d . . . . .
F1 F -0.0258(4) 0.5141(10) 0.1822(5) 0.151(4) Uani 1 1 d . . . . .
F2 F -0.0614(3) 0.5743(10) 0.0545(4) 0.115(2) Uani 1 1 d . . . . .
F3 F 0.0135(3) 0.8708(7) 0.0649(3) 0.096(2) Uani 1 1 d . . . . .
F4 F 0.0899(2) 0.5926(5) 0.0979(3) 0.0767(15) Uani 1 1 d . . . . .
F5 F -0.1001(2) 0.7883(6) 0.1492(2) 0.0661(12) Uani 1 1 d . . . . .
F6 F 0.0485(3) 0.8018(9) 0.1928(3) 0.101(2) Uani 1 1 d . . . . .
C03 C 0.8727(4) 0.1680(9) 0.0741(4) 0.0521(14) Uani 1 1 d . . . . .
H03A H 0.917113 0.092188 0.076288 0.078 Uiso 1 1 calc R U . . .
H03B H 0.878107 0.253061 0.109433 0.078 Uiso 1 1 calc R U . . .
H03C H 0.870587 0.221819 0.029611 0.078 Uiso 1 1 calc R U . . .
N4 N 0.7488(2) 1.6281(5) -0.0708(3) 0.0377(9) Uani 1 1 d . . . . .
C01 C 0.8047(3) 1.7021(6) -0.0796(3) 0.0346(9) Uani 1 1 d . . . . .
N5 N 0.7438(3) -0.0009(7) 0.0937(3) 0.0514(12) Uani 1 1 d . . . . .
C04 C 0.8004(3) 0.0727(7) 0.0847(3) 0.0398(10) Uani 1 1 d . . . . .
C05 C 0.8760(3) 1.7995(7) -0.0921(4) 0.0550(17) Uani 1 1 d . . . . .
H05A H 0.920287 1.744638 -0.070063 0.083 Uiso 1 1 calc R U . . .
H05B H 0.870071 1.912013 -0.073612 0.083 Uiso 1 1 calc R U . . .
H05C H 0.884821 1.806403 -0.140947 0.083 Uiso 1 1 calc R U . . .
N1 N 0.54905(18) 1.3049(4) 0.01356(17) 0.0207(6) Uani 1 1 d . . . . .
C7 C 0.7070(3) 1.3918(6) 0.2191(2) 0.0329(9) Uani 1 1 d . . . . .
H7A H 0.717356 1.376748 0.266005 0.039 Uiso 1 1 calc R U . . .
C8 C 0.5557(2) 1.2713(5) 0.08090(19) 0.0200(6) Uani 1 1 d . . . . .
N2 N 0.54332(19) 1.3873(4) -0.12184(18) 0.0250(6) Uani 1 1 d . . . . .
C10 C 0.4238(2) 1.1642(5) 0.0101(2) 0.0228(7) Uani 1 1 d . . . . .
H10A H 0.378864 1.133476 -0.015070 0.027 Uiso 1 1 calc R U . . .
C11 C 0.4854(2) 1.2524(4) -0.02155(19) 0.0198(6) Uani 1 1 d . . . . .
C12 C 0.3159(2) 0.9214(5) 0.0780(2) 0.0261(7) Uani 1 1 d . . . . .
H12A H 0.320043 0.915293 0.030178 0.031 Uiso 1 1 calc R U . . .
C13 C 0.6406(2) 1.3183(6) 0.1875(2) 0.0295(8) Uani 1 1 d . . . . .
H13A H 0.605652 1.253463 0.213360 0.035 Uiso 1 1 calc R U . . .
C14 C 0.3686(2) 1.0233(5) 0.1157(2) 0.0229(7) Uani 1 1 d . . . . .
N3 N 0.6761(2) 1.4353(5) 0.0789(2) 0.0278(7) Uani 1 1 d . . . . .
C16 C 0.4845(2) 1.2885(5) -0.0974(2) 0.0216(7) Uani 1 1 d . . . . .
C19 C 0.7571(3) 1.4874(6) 0.1785(3) 0.0335(9) Uani 1 1 d . . . . .
H19A H 0.801746 1.538585 0.197763 0.040 Uiso 1 1 calc R U . . .
C21 C 0.2573(3) 0.8290(6) 0.1112(3) 0.0335(9) Uani 1 1 d . . . . .
H21A H 0.222888 0.761014 0.085535 0.040 Uiso 1 1 calc R U . . .
C23 C 0.6271(2) 1.3429(5) 0.1173(2) 0.0217(6) Uani 1 1 d . . . . .
C24 C 0.4266(3) 1.2223(5) -0.1418(2) 0.0278(8) Uani 1 1 d . . . . .
H24A H 0.386225 1.154637 -0.124601 0.033 Uiso 1 1 calc R U . . .
C25 C 0.4308(2) 1.1229(5) 0.0803(2) 0.0209(6) Uani 1 1 d . . . . .
C29 C 0.4906(3) 1.3579(6) -0.2367(2) 0.0337(9) Uani 1 1 d . . . . .
H29A H 0.494250 1.382849 -0.283564 0.040 Uiso 1 1 calc R U . . .
C30 C 0.3607(3) 1.0305(6) 0.1873(2) 0.0330(9) Uani 1 1 d . . . . .
H30A H 0.395124 1.097435 0.213402 0.040 Uiso 1 1 calc R U . . .
C31 C 0.4988(2) 1.1765(5) 0.1160(2) 0.0222(7) Uani 1 1 d . . . . .
H31A H 0.506075 1.149384 0.162381 0.027 Uiso 1 1 calc R U . . .
C33 C 0.7395(2) 1.5058(6) 0.1088(3) 0.0325(9) Uani 1 1 d . . . . .
H33A H 0.773393 1.570038 0.081697 0.039 Uiso 1 1 calc R U . . .
C36 C 0.3019(3) 0.9387(7) 0.2200(3) 0.0414(11) Uani 1 1 d . . . . .
H36A H 0.297201 0.944570 0.267745 0.050 Uiso 1 1 calc R U . . .
C38 C 0.4297(3) 1.2583(6) -0.2118(2) 0.0319(8) Uani 1 1 d . . . . .
H38A H 0.391124 1.215981 -0.241803 0.038 Uiso 1 1 calc R U . . .
C40 C 0.5457(3) 1.4188(6) -0.1895(2) 0.0303(8) Uani 1 1 d . . . . .
H40A H 0.586775 1.485590 -0.205932 0.036 Uiso 1 1 calc R U . . .
C42 C 0.2502(3) 0.8380(7) 0.1817(3) 0.0405(11) Uani 1 1 d . . . . .
H42A H 0.210758 0.776752 0.203707 0.049 Uiso 1 1 calc R U . . .

loop_
_atom_site_aniso_label
_atom_site_aniso_U_11
_atom_site_aniso_U_22
_atom_site_aniso_U_33
_atom_site_aniso_U_23
_atom_site_aniso_U_13
_atom_site_aniso_U_12
Ag1 0.02090(15) 0.03442(18) 0.03833(18) 0.01057(13) 0.00177(12) -0.00545(11)
Sb1 0.02252(13) 0.02587(14) 0.02897(14) 0.00082(9) 0.00316(9) -0.00215(9)
F1 0.075(4) 0.141(6) 0.237(9) 0.148(6) 0.030(5) 0.011(4)
F2 0.071(3) 0.150(6) 0.123(5) -0.075(5) -0.014(3) -0.023(4)
F3 0.067(3) 0.092(4) 0.131(5) 0.066(4) 0.027(3) -0.001(3)
F4 0.0353(17) 0.051(2) 0.144(4) -0.025(3) 0.023(2) 0.0089(16)
F5 0.0363(18) 0.092(3) 0.071(3) 0.008(2) 0.0173(17) 0.0229(19)
F6 0.078(3) 0.134(5) 0.091(4) -0.063(4) -0.040(3) 0.027(3)
C03 0.040(3) 0.051(3) 0.065(4) 0.001(3) 0.010(3) 0.001(2)
N4 0.0268(17) 0.0304(19) 0.056(3) 0.0064(18) 0.0103(17) -0.0005(15)
C01 0.030(2) 0.0247(19) 0.050(3) 0.0038(18) 0.0071(18) 0.0021(15)
N5 0.043(3) 0.056(3) 0.055(3) 0.007(2) -0.008(2) -0.003(2)
C04 0.035(2) 0.042(3) 0.042(2) 0.001(2) -0.0032(19) 0.008(2)
C05 0.034(3) 0.036(3) 0.095(5) 0.015(3) 0.013(3) -0.009(2)
N1 0.0182(13) 0.0173(13) 0.0268(15) 0.0011(11) 0.0025(11) 0.0019(10)
C7 0.0276(19) 0.038(2) 0.033(2) -0.0036(18) -0.0023(16) -0.0011(17)
C8 0.0175(14) 0.0166(14) 0.0259(16) -0.0003(12) 0.0022(12) 0.0000(12)
N2 0.0216(14) 0.0236(15) 0.0299(16) 0.0028(13) 0.0020(12) 0.0015(12)
C10 0.0178(15) 0.0202(16) 0.0305(18) -0.0002(14) 0.0016(13) 0.0003(12)
C11 0.0210(15) 0.0152(14) 0.0232(15) 0.0010(12) 0.0020(12) 0.0031(12)
C12 0.0216(16) 0.0205(16) 0.036(2) 0.0014(15) 0.0011(14) -0.0014(13)
C13 0.0231(18) 0.036(2) 0.0298(19) 0.0027(16) 0.0013(14) -0.0044(15)
C14 0.0210(16) 0.0173(15) 0.0305(18) -0.0002(13) 0.0034(13) 0.0002(12)
N3 0.0203(15) 0.0266(16) 0.0365(18) 0.0066(14) -0.0009(13) -0.0022(12)
C16 0.0221(16) 0.0177(15) 0.0251(16) 0.0023(13) 0.0018(13) 0.0042(12)
C19 0.0214(18) 0.035(2) 0.044(2) -0.0002(19) -0.0035(16) -0.0023(16)
C21 0.0224(18) 0.027(2) 0.051(3) 0.0018(18) 0.0068(17) -0.0041(15)
C23 0.0184(15) 0.0195(15) 0.0273(17) -0.0013(13) 0.0013(12) 0.0007(12)
C24 0.0280(18) 0.0246(17) 0.0309(19) 0.0018(15) 0.0002(15) 0.0006(15)
C25 0.0186(15) 0.0169(15) 0.0272(16) 0.0016(13) 0.0040(12) 0.0009(12)
C29 0.038(2) 0.036(2) 0.0274(19) 0.0000(17) 0.0039(16) 0.0034(18)
C30 0.034(2) 0.033(2) 0.032(2) 0.0042(17) 0.0073(17) -0.0074(17)
C31 0.0238(17) 0.0170(15) 0.0259(17) 0.0019(12) 0.0029(13) -0.0004(12)
C33 0.0205(17) 0.036(2) 0.041(2) 0.0053(18) -0.0025(16) -0.0065(16)
C36 0.044(3) 0.044(3) 0.037(2) 0.003(2) 0.014(2) -0.012(2)
C38 0.035(2) 0.034(2) 0.0271(19) -0.0055(16) -0.0024(16) 0.0021(17)
C40 0.0301(19) 0.032(2) 0.0285(19) 0.0062(16) 0.0052(15) 0.0015(16)
C42 0.030(2) 0.033(2) 0.059(3) 0.008(2) 0.016(2) -0.0054(18)

loop_
_atom_type_symbol
_atom_type_description
_atom_type_scat_dispersion_real
_atom_type_scat_dispersion_imag
_atom_type_scat_source
C C 0.0033 0.0016 'International Tables Vol C Tables 4.2.6.8 and 6.1.1.4'
H H 0.0000 0.0000 'International Tables Vol C Tables 4.2.6.8 and 6.1.1.4'
N N 0.0061 0.0033 'International Tables Vol C Tables 4.2.6.8 and 6.1.1.4'
F F 0.0171 0.0103 'International Tables Vol C Tables 4.2.6.8 and 6.1.1.4'
Ag Ag -0.8971 1.1015 'International Tables Vol C Tables 4.2.6.8 and 6.1.1.4'
Sb Sb -0.5866 1.5461 'International Tables Vol C Tables 4.2.6.8 and 6.1.1.4'

loop_
_geom_angle_atom_site_label_1
_geom_angle_atom_site_label_2
_geom_angle_atom_site_label_3
_geom_angle
_geom_angle_site_symmetry_1
_geom_angle_site_symmetry_3
_geom_angle_publ_flag
N4 Ag1 N2 126.78(15) . . ?
N4 Ag1 N1 163.54(15) . . ?
N2 Ag1 N1 69.58(12) . . ?
N4 Ag1 N3 96.70(15) . . ?
N2 Ag1 N3 136.49(12) . . ?
N1 Ag1 N3 66.91(11) . . ?
F1 Sb1 F2 89.5(4) . . ?
F1 Sb1 F4 91.8(3) . . ?
F2 Sb1 F4 93.5(3) . . ?
F1 Sb1 F3 177.5(4) . . ?
F2 Sb1 F3 92.0(4) . . ?
F4 Sb1 F3 90.0(2) . . ?
F1 Sb1 F6 89.7(4) . . ?
F2 Sb1 F6 178.5(3) . . ?
F4 Sb1 F6 87.8(2) . . ?
F3 Sb1 F6 88.8(3) . . ?
F1 Sb1 F5 88.6(3) . . ?
F2 Sb1 F5 88.1(3) . . ?
F4 Sb1 F5 178.3(2) . . ?
F3 Sb1 F5 89.5(2) . . ?
F6 Sb1 F5 90.5(2) . . ?
C04 C03 H03A 109.5 . . ?
C04 C03 H03B 109.5 . . ?
H03A C03 H03B 109.5 . . ?
C04 C03 H03C 109.5 . . ?
H03A C03 H03C 109.5 . . ?
H03B C03 H03C 109.5 . . ?
C01 N4 Ag1 175.1(5) . . ?
N4 C01 C05 178.8(6) . . ?
N5 C04 C03 179.3(7) . . ?
C01 C05 H05A 109.5 . . ?
C01 C05 H05B 109.5 . . ?
H05A C05 H05B 109.5 . . ?
C01 C05 H05C 109.5 . . ?
H05A C05 H05C 109.5 . . ?
H05B C05 H05C 109.5 . . ?
C11 N1 C8 119.7(3) . . ?
C11 N1 Ag1 118.2(2) . . ?
C8 N1 Ag1 121.9(2) . . ?
C19 C7 C13 118.1(4) . . ?
C19 C7 H7A 120.9 . . ?
C13 C7 H7A 120.9 . . ?
N1 C8 C31 121.9(3) . . ?
N1 C8 C23 116.3(3) . . ?
C31 C8 C23 121.8(3) . . ?
C40 N2 C16 118.8(4) . . ?
C40 N2 Ag1 122.4(3) . . ?
C16 N2 Ag1 118.6(3) . . ?
C25 C10 C11 119.0(3) . . ?
C25 C10 H10A 120.5 . . ?
C11 C10 H10A 120.5 . . ?
N1 C11 C10 122.1(3) . . ?
N1 C11 C16 116.1(3) . . ?
C10 C11 C16 121.7(3) . . ?
C21 C12 C14 120.7(4) . . ?
C21 C12 H12A 119.6 . . ?
C14 C12 H12A 119.6 . . ?
C23 C13 C7 119.4(4) . . ?
C23 C13 H13A 120.3 . . ?
C7 C13 H13A 120.3 . . ?
C30 C14 C12 118.3(4) . . ?
C30 C14 C25 121.0(4) . . ?
C12 C14 C25 120.7(4) . . ?
C33 N3 C23 119.2(4) . . ?
C33 N3 Ag1 122.3(3) . . ?
C23 N3 Ag1 118.5(3) . . ?
N2 C16 C24 120.8(4) . . ?
N2 C16 C11 117.0(3) . . ?
C24 C16 C11 122.2(3) . . ?
C7 C19 C33 119.0(4) . . ?
C7 C19 H19A 120.5 . . ?
C33 C19 H19A 120.5 . . ?
C42 C21 C12 120.2(4) . . ?
C42 C21 H21A 119.9 . . ?
C12 C21 H21A 119.9 . . ?
N3 C23 C13 121.6(4) . . ?
N3 C23 C8 116.4(3) . . ?
C13 C23 C8 122.0(3) . . ?
C38 C24 C16 119.4(4) . . ?
C38 C24 H24A 120.3 . . ?
C16 C24 H24A 120.3 . . ?
C10 C25 C31 117.9(3) . . ?
C10 C25 C14 121.2(3) . . ?
C31 C25 C14 120.9(3) . . ?
C40 C29 C38 117.6(4) . . ?
C40 C29 H29A 121.2 . . ?
C38 C29 H29A 121.2 . . ?
C36 C30 C14 120.6(5) . . ?
C36 C30 H30A 119.7 . . ?
C14 C30 H30A 119.7 . . ?
C8 C31 C25 119.2(3) . . ?
C8 C31 H31A 120.4 . . ?
C25 C31 H31A 120.4 . . ?
N3 C33 C19 122.7(4) . . ?
N3 C33 H33A 118.7 . . ?
C19 C33 H33A 118.7 . . ?
C30 C36 C42 120.3(5) . . ?
C30 C36 H36A 119.9 . . ?
C42 C36 H36A 119.9 . . ?
C24 C38 C29 119.6(4) . . ?
C24 C38 H38A 120.2 . . ?
C29 C38 H38A 120.2 . . ?
N2 C40 C29 123.8(4) . . ?
N2 C40 H40A 118.1 . . ?
C29 C40 H40A 118.1 . . ?
C21 C42 C36 119.8(4) . . ?
C21 C42 H42A 120.1 . . ?
C36 C42 H42A 120.1 . . ?

loop_
_geom_bond_atom_site_label_1
_geom_bond_atom_site_label_2
_geom_bond_distance
_geom_bond_site_symmetry_2
_geom_bond_publ_flag
Ag1 N4 2.206(4) . ?
Ag1 N2 2.344(4) . ?
Ag1 N1 2.387(3) . ?
Ag1 N3 2.479(4) . ?
Sb1 F1 1.822(5) . ?
Sb1 F2 1.844(5) . ?
Sb1 F4 1.845(3) . ?
Sb1 F3 1.853(4) . ?
Sb1 F6 1.858(4) . ?
Sb1 F5 1.862(3) . ?
C03 C04 1.450(8) . ?
C03 H03A 0.9600 . ?
C03 H03B 0.9600 . ?
C03 H03C 0.9600 . ?
N4 C01 1.125(6) . ?
C01 C05 1.451(7) . ?
N5 C04 1.134(8) . ?
C05 H05A 0.9600 . ?
C05 H05B 0.9600 . ?
C05 H05C 0.9600 . ?
N1 C11 1.331(5) . ?
N1 C8 1.333(5) . ?
C7 C19 1.383(7) . ?
C7 C13 1.398(6) . ?
C7 H7A 0.9300 . ?
C8 C31 1.400(5) . ?
C8 C23 1.499(5) . ?
N2 C40 1.334(5) . ?
N2 C16 1.352(5) . ?
C10 C25 1.399(5) . ?
C10 C11 1.399(5) . ?
C10 H10A 0.9300 . ?
C11 C16 1.494(5) . ?
C12 C21 1.392(6) . ?
C12 C14 1.398(6) . ?
C12 H12A 0.9300 . ?
C13 C23 1.389(6) . ?
C13 H13A 0.9300 . ?
C14 C30 1.394(6) . ?
C14 C25 1.486(5) . ?
N3 C33 1.333(5) . ?
N3 C23 1.335(5) . ?
C16 C24 1.398(6) . ?
C19 C33 1.386(7) . ?
C19 H19A 0.9300 . ?
C21 C42 1.372(8) . ?
C21 H21A 0.9300 . ?
C24 C38 1.384(6) . ?
C24 H24A 0.9300 . ?
C25 C31 1.400(5) . ?
C29 C40 1.383(7) . ?
C29 C38 1.385(7) . ?
C29 H29A 0.9300 . ?
C30 C36 1.386(6) . ?
C30 H30A 0.9300 . ?
C31 H31A 0.9300 . ?
C33 H33A 0.9300 . ?
C36 C42 1.389(8) . ?
C36 H36A 0.9300 . ?
C38 H38A 0.9300 . ?
C40 H40A 0.9300 . ?
C42 H42A 0.9300 . ?

loop_
_geom_torsion_atom_site_label_1
_geom_torsion_atom_site_label_2
_geom_torsion_atom_site_label_3
_geom_torsion_atom_site_label_4
_geom_torsion
_geom_torsion_site_symmetry_1
_geom_torsion_site_symmetry_2
_geom_torsion_site_symmetry_3
_geom_torsion_site_symmetry_4
_geom_torsion_publ_flag
C11 N1 C8 C31 2.2(5) . . . . ?
Ag1 N1 C8 C31 177.7(3) . . . . ?
C11 N1 C8 C23 -176.9(3) . . . . ?
Ag1 N1 C8 C23 -1.5(4) . . . . ?
C8 N1 C11 C10 1.0(5) . . . . ?
Ag1 N1 C11 C10 -174.5(3) . . . . ?
C8 N1 C11 C16 -177.3(3) . . . . ?
Ag1 N1 C11 C16 7.2(4) . . . . ?
C25 C10 C11 N1 -3.0(5) . . . . ?
C25 C10 C11 C16 175.2(3) . . . . ?
C19 C7 C13 C23 0.2(7) . . . . ?
C21 C12 C14 C30 -0.2(6) . . . . ?
C21 C12 C14 C25 -179.6(4) . . . . ?
C40 N2 C16 C24 -0.9(6) . . . . ?
Ag1 N2 C16 C24 -175.3(3) . . . . ?
C40 N2 C16 C11 178.3(3) . . . . ?
Ag1 N2 C16 C11 4.0(4) . . . . ?
N1 C11 C16 N2 -7.4(5) . . . . ?
C10 C11 C16 N2 174.3(3) . . . . ?
N1 C11 C16 C24 171.8(4) . . . . ?
C10 C11 C16 C24 -6.5(6) . . . . ?
C13 C7 C19 C33 -0.2(7) . . . . ?
C14 C12 C21 C42 0.5(7) . . . . ?
C33 N3 C23 C13 -0.1(6) . . . . ?
Ag1 N3 C23 C13 -178.5(3) . . . . ?
C33 N3 C23 C8 178.4(4) . . . . ?
Ag1 N3 C23 C8 -0.1(4) . . . . ?
C7 C13 C23 N3 0.0(6) . . . . ?
C7 C13 C23 C8 -178.4(4) . . . . ?
N1 C8 C23 N3 1.0(5) . . . . ?
C31 C8 C23 N3 -178.1(4) . . . . ?
N1 C8 C23 C13 179.4(4) . . . . ?
C31 C8 C23 C13 0.3(6) . . . . ?
N2 C16 C24 C38 0.2(6) . . . . ?
C11 C16 C24 C38 -179.0(4) . . . . ?
C11 C10 C25 C31 1.7(5) . . . . ?
C11 C10 C25 C14 -177.5(3) . . . . ?
C30 C14 C25 C10 -158.0(4) . . . . ?
C12 C14 C25 C10 21.3(5) . . . . ?
C30 C14 C25 C31 22.9(6) . . . . ?
C12 C14 C25 C31 -157.8(4) . . . . ?
C12 C14 C30 C36 0.0(7) . . . . ?
C25 C14 C30 C36 179.3(4) . . . . ?
N1 C8 C31 C25 -3.5(6) . . . . ?
C23 C8 C31 C25 175.6(3) . . . . ?
C10 C25 C31 C8 1.4(5) . . . . ?
C14 C25 C31 C8 -179.5(3) . . . . ?
C23 N3 C33 C19 0.0(7) . . . . ?
Ag1 N3 C33 C19 178.4(4) . . . . ?
C7 C19 C33 N3 0.2(8) . . . . ?
C14 C30 C36 C42 0.1(8) . . . . ?
C16 C24 C38 C29 0.6(7) . . . . ?
C40 C29 C38 C24 -0.7(7) . . . . ?
C16 N2 C40 C29 0.9(7) . . . . ?
Ag1 N2 C40 C29 175.0(4) . . . . ?
C38 C29 C40 N2 -0.1(7) . . . . ?
C12 C21 C42 C36 -0.4(8) . . . . ?
C30 C36 C42 C21 0.1(8) . . . . ?
